data_4115719
loop_
_publ_author_name
'Diran Herebian'
'Eberhard Bothe'
'Eckhard Bill'
'Thomas Weyherm\"uller'
'Karl Wieghardt'

_publ_section_title
;
 Experimental Evidence for the Noninnocence of o-Aminothiophenolates:
 Coordination Chemistry of o-Iminothionebenzosemiquinonate(1-) \p-Radicals
 with Ni(II), Pd(II), Pt(II)
;
_journal_name_full 'Journal of the American Chemical Society'
_journal_page_first 10012
_journal_page_last 10023
_journal_paper_doi 10.1021/ja011155p
_journal_volume 123
_journal_year 2001
_chemical_formula_structural '[C28 H42 N2 Ni S2], dmf'
_chemical_formula_sum 'C31 H49 N3 Ni O S2'
_chemical_formula_weight 602.56
_chemical_name_systematic
; 
 ? 
;
_space_group_IT_number 15
_symmetry_cell_setting monoclinic
_symmetry_space_group_name_Hall '-C 2yc'
_symmetry_space_group_name_H-M 'C 1 2/c 1'
_atom_sites_solution_hydrogens geom
_atom_sites_solution_primary direct
_atom_sites_solution_secondary difmap
_audit_creation_method SHELXL
_cell_angle_alpha 90.00
_cell_angle_beta 99.25(2)
_cell_angle_gamma 90.00
_cell_formula_units_Z 4
_cell_length_a 29.666(4)
_cell_length_b 9.7420(12)
_cell_length_c 11.614(2)
_cell_measurement_reflns_used 3055
_cell_measurement_temperature 150(2)
_cell_volume 3312.9(9)
_computing_cell_refinement 'Siemens SAINT'
_computing_data_collection 'Siemens SAINT'
_computing_data_reduction 'Siemens SAINT'
_computing_structure_refinement 'SHELXL-93 (Sheldrick, 1993)'
_computing_structure_solution 'SHELXS-86 (Sheldrick, 1990)'
_diffrn_ambient_temperature 150(2)
_diffrn_measurement_device 'Siemens SMART CCD-Detector'
_diffrn_measurement_method '\w, 0.3 deg./frame'
_diffrn_radiation_monochromator graphite
_diffrn_radiation_source 'fine-focus sealed tube'
_diffrn_radiation_type MoK\a
_diffrn_radiation_wavelength 0.71073
_diffrn_reflns_av_R_equivalents 0.0721
_diffrn_reflns_av_sigmaI/netI 0.0732
_diffrn_reflns_limit_h_max 30
_diffrn_reflns_limit_h_min -45
_diffrn_reflns_limit_k_max 10
_diffrn_reflns_limit_k_min -14
_diffrn_reflns_limit_l_max 17
_diffrn_reflns_limit_l_min -14
_diffrn_reflns_number 14248
_diffrn_reflns_theta_max 27.50
_diffrn_reflns_theta_min 2.20
_exptl_absorpt_coefficient_mu 0.738
_exptl_absorpt_correction_T_max 0.9563
_exptl_absorpt_correction_T_min 0.5449
_exptl_absorpt_correction_type 'SADABS, G.M. Sheldrick 1994'
_exptl_crystal_colour 'dark brown'
_exptl_crystal_density_diffrn 1.208
_exptl_crystal_description 'opaque block'
_exptl_crystal_F_000 1296
_exptl_crystal_size_max 0.42
_exptl_crystal_size_mid 0.15
_exptl_crystal_size_min 0.06
_refine_diff_density_max 0.644
_refine_diff_density_min -0.991
_refine_diff_density_rms 0.085
_refine_ls_extinction_method none
_refine_ls_goodness_of_fit_all 0.999
_refine_ls_goodness_of_fit_obs 1.085
_refine_ls_matrix_type full
_refine_ls_number_parameters 187
_refine_ls_number_reflns 3747
_refine_ls_number_restraints 0
_refine_ls_restrained_S_all 1.008
_refine_ls_restrained_S_obs 1.085
_refine_ls_R_factor_all 0.0962
_refine_ls_R_factor_obs 0.0562
_refine_ls_shift/esd_max 0.000
_refine_ls_shift/esd_mean 0.000
_refine_ls_structure_factor_coef Fsqd
_refine_ls_weighting_details 'w=1/[\s^2^(Fo^2^)+(0.0793P)^2^+0.0000P] where P=(Fo^2^+2Fc^2^)/3'
_refine_ls_weighting_scheme calc
_refine_ls_wR_factor_all 0.1408
_refine_ls_wR_factor_obs 0.1243
_reflns_number_observed 2575
_reflns_number_total 3765
_reflns_observed_criterion >2sigma(I)
_cod_data_source_file ja011155p_1.cif
_cod_data_source_block 1a
_cod_depositor_comments
;
The following automatic conversions were performed:

'_refine_ls_weighting_scheme' value 'calc
w=1/[\s^2^(Fo^2^)+(0.0793P)^2^+0.0000P] where P=(Fo^2^+2Fc^2^)/3' was
changed to 'calc'. New tag '_refine_ls_weighting_details' was
created. The value of the new tag was set to
'w=1/[\s^2^(Fo^2^)+(0.0793P)^2^+0.0000P] where P=(Fo^2^+2Fc^2^)/3'.

Automatic conversion script
Id: cif_fix_values 3143 2015-03-26 13:38:13Z robertas 
;
_cod_original_cell_volume 3312.9(8)
_cod_database_code 4115719

loop_
_symmetry_equiv_pos_as_xyz
'x, y, z'
'-x, y, -z+1/2'
'x+1/2, y+1/2, z'
'-x+1/2, y+1/2, -z+1/2'
'-x, -y, -z'
'x, -y, z-1/2'
'-x+1/2, -y+1/2, -z'
'x+1/2, -y+1/2, z-1/2'

loop_
_atom_site_aniso_label
_atom_site_aniso_U_11
_atom_site_aniso_U_22
_atom_site_aniso_U_33
_atom_site_aniso_U_23
_atom_site_aniso_U_13
_atom_site_aniso_U_12
Ni1 0.0242(3) 0.0235(3) 0.0252(3) 0.0024(2) 0.0019(2) -0.0082(2)
S1 0.0271(4) 0.0249(4) 0.0282(4) 0.0057(3) 0.0007(3) -0.0083(3)
N1 0.0268(14) 0.0262(14) 0.0257(14) 0.0029(11) -0.0008(12) -0.0057(11)
C1 0.024(2) 0.0187(14) 0.0229(15) -0.0026(11) 0.0082(12) -0.0018(11)
C2 0.024(2) 0.0209(14) 0.0227(15) -0.0022(12) 0.0049(12) -0.0031(11)
C3 0.026(2) 0.0235(15) 0.0216(15) 0.0047(12) 0.0017(12) -0.0037(12)
C4 0.024(2) 0.0203(14) 0.0220(14) -0.0026(11) 0.0078(12) -0.0044(11)
C5 0.0188(14) 0.0228(14) 0.0242(15) -0.0031(11) 0.0052(12) -0.0015(11)
C6 0.024(2) 0.0178(14) 0.0196(14) -0.0023(11) 0.0050(12) 0.0020(11)
C7 0.028(2) 0.023(2) 0.030(2) 0.0024(13) 0.0057(14) -0.0004(12)
C8 0.044(2) 0.030(2) 0.044(2) 0.003(2) -0.001(2) 0.0085(15)
C9 0.026(2) 0.034(2) 0.032(2) 0.0036(14) -0.0037(14) 0.0009(13)
C10 0.036(2) 0.044(2) 0.023(2) 0.0073(14) 0.0008(14) -0.0080(15)
C11 0.026(2) 0.0250(15) 0.0244(15) -0.0005(12) 0.0067(13) -0.0079(12)
C12 0.045(2) 0.039(2) 0.032(2) 0.0127(15) 0.006(2) -0.016(2)
C13 0.035(2) 0.025(2) 0.032(2) -0.0031(14) 0.0075(14) -0.0077(13)
C14 0.038(2) 0.030(2) 0.041(2) -0.0060(15) 0.020(2) -0.0091(14)
O20 0.099(4) 0.028(2) 0.104(4) 0.000 -0.065(3) 0.000
C21 0.031(4) 0.068(5) 0.021(3) -0.005(3) 0.005(3) 0.004(3)
N22 0.056(3) 0.030(3) 0.110(5) 0.000 0.007(3) 0.000
C23 0.162(8) 0.034(3) 0.087(6) 0.000 0.024(5) 0.000
C24 0.096(7) 0.058(5) 0.055(5) -0.013(4) 0.040(5) -0.005(5)

loop_
_atom_site_label
_atom_site_type_symbol
_atom_site_fract_x
_atom_site_fract_y
_atom_site_fract_z
_atom_site_U_iso_or_equiv
_atom_site_thermal_displace_type
_atom_site_occupancy
_atom_site_calc_flag
_atom_site_refinement_flags
Ni1 Ni 0.5000 0.5000 0.5000 0.0245(2) Uani 1 d S
S1 S 0.44019(3) 0.53047(7) 0.37099(7) 0.0272(2) Uani 1 d .
N1 N 0.47097(9) 0.3578(3) 0.5531(2) 0.0268(6) Uani 1 d .
H1 H 0.4810(11) 0.3111(37) 0.6041(31) 0.035 Uiso 1 d .
C1 C 0.40753(10) 0.3952(3) 0.4065(2) 0.0213(6) Uani 1 d .
C2 C 0.42874(10) 0.3180(3) 0.5038(2) 0.0224(6) Uani 1 d .
C3 C 0.40651(10) 0.2047(3) 0.5457(3) 0.0240(6) Uani 1 d .
H3 H 0.42094(10) 0.1559(3) 0.6124(3) 0.029 Uiso 1 calc R
C4 C 0.36439(10) 0.1650(3) 0.4909(2) 0.0215(6) Uani 1 d .
C5 C 0.34343(10) 0.2438(3) 0.3936(3) 0.0217(6) Uani 1 d .
H5 H 0.31390(10) 0.2166(3) 0.3564(3) 0.026 Uiso 1 calc R
C6 C 0.36294(10) 0.3571(3) 0.3491(2) 0.0203(6) Uani 1 d .
C7 C 0.33709(10) 0.4366(3) 0.2446(3) 0.0270(7) Uani 1 d .
C8 C 0.32773(12) 0.5837(3) 0.2836(3) 0.0405(9) Uani 1 d .
H8A H 0.31026(12) 0.5800(3) 0.3484(3) 0.061 Uiso 1 calc R
H8B H 0.31020(12) 0.6339(3) 0.2181(3) 0.061 Uiso 1 calc R
H8C H 0.35681(12) 0.6309(3) 0.3092(3) 0.061 Uiso 1 calc R
C9 C 0.29037(10) 0.3720(3) 0.1975(3) 0.0316(7) Uani 1 d .
H9A H 0.27183(10) 0.3679(3) 0.2600(3) 0.047 Uiso 1 calc R
H9B H 0.29487(10) 0.2790(3) 0.1692(3) 0.047 Uiso 1 calc R
H9C H 0.27470(10) 0.4281(3) 0.1332(3) 0.047 Uiso 1 calc R
C10 C 0.36433(11) 0.4402(4) 0.1437(3) 0.0348(8) Uani 1 d .
H10A H 0.34716(11) 0.4913(4) 0.0783(3) 0.052 Uiso 1 calc R
H10B H 0.36958(11) 0.3462(4) 0.1188(3) 0.052 Uiso 1 calc R
H10C H 0.39375(11) 0.4854(4) 0.1693(3) 0.052 Uiso 1 calc R
C11 C 0.33966(10) 0.0405(3) 0.5308(3) 0.0247(7) Uani 1 d .
C12 C 0.36727(12) -0.0252(3) 0.6401(3) 0.0389(9) Uani 1 d .
H12A H 0.35060(12) -0.1046(3) 0.6636(3) 0.058 Uiso 1 calc R
H12B H 0.37184(12) 0.0421(3) 0.7035(3) 0.058 Uiso 1 calc R
H12C H 0.39700(12) -0.0552(3) 0.6228(3) 0.058 Uiso 1 calc R
C13 C 0.33307(11) -0.0682(3) 0.4337(3) 0.0307(7) Uani 1 d .
H13A H 0.31720(11) -0.1480(3) 0.4595(3) 0.046 Uiso 1 calc R
H13B H 0.36295(11) -0.0967(3) 0.4163(3) 0.046 Uiso 1 calc R
H13C H 0.31487(11) -0.0294(3) 0.3634(3) 0.046 Uiso 1 calc R
C14 C 0.29287(11) 0.0826(3) 0.5584(3) 0.0350(8) Uani 1 d .
H14A H 0.27739(11) 0.0019(3) 0.5839(3) 0.053 Uiso 1 calc R
H14B H 0.27443(11) 0.1213(3) 0.4884(3) 0.053 Uiso 1 calc R
H14C H 0.29683(11) 0.1516(3) 0.6207(3) 0.053 Uiso 1 calc R
O20 O 0.5000 0.1491(4) 0.7500 0.086(2) Uani 1 d S
C21 C 0.4886(2) 0.0262(8) 0.7889(6) 0.040(2) Uani 0.50 d P
H21 H 0.4708(2) 0.0230(8) 0.8499(6) 0.048 Uiso 0.50 calc PR
N22 N 0.5000 -0.0786(5) 0.7500 0.066(2) Uani 1 d S
C23 C 0.5000 -0.2225(6) 0.7500 0.094(3) Uani 1 d S
H23A H 0.5173 -0.2560(6) 0.6906 0.141 Uiso 0.50 calc PR
H23B H 0.4685 -0.2560(6) 0.7324 0.141 Uiso 0.50 calc PR
H23C H 0.5142 -0.2560(6) 0.8269 0.141 Uiso 0.50 calc PR
C24 C 0.5251(3) -0.0530(9) 0.6329(8) 0.066(3) Uani 0.50 d P
H24A H 0.5340(3) -0.1416(9) 0.6034(8) 0.099 Uiso 0.50 calc PR
H24B H 0.5523(3) 0.0042(9) 0.6545(8) 0.099 Uiso 0.50 calc PR
H24C H 0.5037(3) -0.0066(9) 0.5722(8) 0.099 Uiso 0.50 calc PR

loop_
_atom_type_symbol
_atom_type_description
_atom_type_scat_dispersion_real
_atom_type_scat_dispersion_imag
_atom_type_scat_source
C C 0.0033 0.0016 'International Tables Vol C Tables 4.2.6.8 and 6.1.1.4'
H H 0.0000 0.0000 'International Tables Vol C Tables 4.2.6.8 and 6.1.1.4'
N N 0.0061 0.0033 'International Tables Vol C Tables 4.2.6.8 and 6.1.1.4'
O O 0.0106 0.0060 'International Tables Vol C Tables 4.2.6.8 and 6.1.1.4'
S S 0.1246 0.1234 'International Tables Vol C Tables 4.2.6.8 and 6.1.1.4'
Ni Ni 0.3393 1.1124 'International Tables Vol C Tables 4.2.6.8 and 6.1.1.4'

loop_
_geom_angle_atom_site_label_1
_geom_angle_atom_site_label_2
_geom_angle_atom_site_label_3
_geom_angle
_geom_angle_site_symmetry_1
_geom_angle_site_symmetry_3
N1 Ni1 N1 179.997(1) . 5_666
N1 Ni1 S1 87.59(8) . .
N1 Ni1 S1 92.41(8) 5_666 .
N1 Ni1 S1 92.41(8) . 5_666
N1 Ni1 S1 87.59(8) 5_666 5_666
S1 Ni1 S1 180.0 . 5_666
C1 S1 Ni1 99.23(10) . .
C2 N1 Ni1 122.8(2) . .
C2 C1 C6 119.4(2) . .
C2 C1 S1 113.7(2) . .
C6 C1 S1 126.9(2) . .
N1 C2 C3 122.2(3) . .
N1 C2 C1 116.6(3) . .
C3 C2 C1 121.2(3) . .
C4 C3 C2 120.3(3) . .
C3 C4 C5 117.9(3) . .
C3 C4 C11 122.1(3) . .
C5 C4 C11 120.0(2) . .
C6 C5 C4 124.8(3) . .
C5 C6 C1 116.4(3) . .
C5 C6 C7 120.7(3) . .
C1 C6 C7 122.9(2) . .
C10 C7 C6 111.1(2) . .
C10 C7 C9 107.1(3) . .
C6 C7 C9 112.4(2) . .
C10 C7 C8 110.3(3) . .
C6 C7 C8 109.1(2) . .
C9 C7 C8 106.8(2) . .
C4 C11 C14 110.3(2) . .
C4 C11 C12 111.3(2) . .
C14 C11 C12 108.7(3) . .
C4 C11 C13 109.6(2) . .
C14 C11 C13 109.0(2) . .
C12 C11 C13 107.9(3) . .
N22 C21 O20 122.5(6) . .
C21 N22 C23 149.3(4) . .
C21 N22 C24 111.9(5) . .
C23 N22 C24 98.6(4) . .

loop_
_geom_bond_atom_site_label_1
_geom_bond_atom_site_label_2
_geom_bond_distance
_geom_bond_site_symmetry_2
Ni1 N1 1.792(3) .
Ni1 N1 1.792(3) 5_666
Ni1 S1 2.1509(9) .
Ni1 S1 2.1510(9) 5_666
S1 C1 1.724(3) .
N1 C2 1.348(4) .
C1 C2 1.418(4) .
C1 C6 1.431(4) .
C2 C3 1.411(4) .
C3 C4 1.364(4) .
C4 C5 1.424(4) .
C4 C11 1.527(4) .
C5 C6 1.384(4) .
C6 C7 1.537(4) .
C7 C10 1.527(4) .
C7 C9 1.540(4) .
C7 C8 1.542(4) .
C11 C14 1.530(4) .
C11 C12 1.535(4) .
C11 C13 1.537(4) .
O20 C21 1.342(8) .
C21 N22 1.187(8) .
N22 C23 1.402(7) .
N22 C24 1.670(8) .
